data_2202608
loop_
_publ_author_name
'Bekaert, Alain'
'Lemoine, Pascale'
'Brion, Jean Daniel'
'Viossat, Bernard'

_publ_section_title <i>catena</i>-Poly[[dibromozinc(II)]-\m-(<i>R,R</i>)-1,2-diacetamidocyclohexane]
_journal_issue 8
_journal_name_full 'Acta Crystallographica Section E'
_journal_page_first m574
_journal_page_last m575
_journal_paper_doi 10.1107/S1600536803014570
_journal_volume 59
_journal_year 2003
_chemical_formula_iupac '[Zn Br2 (C10 H18 N2 O2)]'
_chemical_formula_moiety 'C10 H18 Br2 N2 O2 Zn'
_chemical_formula_sum 'C10 H18 Br2 N2 O2 Zn'
_chemical_formula_weight 423.45
_chemical_name_systematic
;
catena-Poly[dibromozinc(II)]-\m-(R,R)-1,2-diacetamidocyclohexane]
;
_space_group_IT_number 78
_symmetry_cell_setting tetragonal
_symmetry_space_group_name_Hall 'P 4cw'
_symmetry_space_group_name_H-M 'P 43'
_atom_sites_solution_hydrogens geom
_atom_sites_solution_primary direct
_atom_sites_solution_secondary difmap
_cell_angle_alpha 90.00
_cell_angle_beta 90.00
_cell_angle_gamma 90.00
_cell_formula_units_Z 4
_cell_length_a 7.496(2)
_cell_length_b 7.496(2)
_cell_length_c 27.941(5)
_cell_measurement_reflns_used 25
_cell_measurement_temperature 293(2)
_cell_measurement_theta_max 9.89
_cell_measurement_theta_min 6.45
_cell_volume 1570.0(7)
_computing_cell_refinement 'CAD-4 EXPRESS'
_computing_data_collection 'CAD-4 EXPRESS (Enraf-Nonius, 1994)'
_computing_data_reduction 'XCAD4 (Harms & Wocadlo, 1995)'
_computing_molecular_graphics 'CAMERON (Watkin et al., 1996)'
_computing_publication_material 'WinGX (Version 1.63.02; Farrugia, 1999)'
_computing_structure_refinement 'SHELXL97 (Sheldrick, 1997)'
_computing_structure_solution 'SIR97 (Altomare et al., 1999)'
_diffrn_ambient_temperature 293(2)
_diffrn_measured_fraction_theta_full 0.999
_diffrn_measured_fraction_theta_max 0.999
_diffrn_measurement_device_type 'Enraf--Nonius CAD-4'
_diffrn_measurement_method \w--2\q
_diffrn_radiation_monochromator graphite
_diffrn_radiation_source 'fine-focus sealed tube'
_diffrn_radiation_type MoK\a
_diffrn_radiation_wavelength 0.71073
_diffrn_reflns_av_R_equivalents 0.0622
_diffrn_reflns_av_sigmaI/netI 0.0783
_diffrn_reflns_limit_h_max 10
_diffrn_reflns_limit_h_min -10
_diffrn_reflns_limit_k_max 10
_diffrn_reflns_limit_k_min 0
_diffrn_reflns_limit_l_max 39
_diffrn_reflns_limit_l_min 0
_diffrn_reflns_number 4956
_diffrn_reflns_theta_full 29.98
_diffrn_reflns_theta_max 29.98
_diffrn_reflns_theta_min 2.72
_diffrn_standards_decay_% 1
_diffrn_standards_interval_time 1
_diffrn_standards_number 3
_exptl_absorpt_coefficient_mu 6.647
_exptl_absorpt_correction_T_max 0.1592
_exptl_absorpt_correction_T_min 0.0860
_exptl_absorpt_correction_type multi-scan
_exptl_absorpt_process_details '(Blessing, 1995)'
_exptl_crystal_colour colourless
_exptl_crystal_density_diffrn 1.791
_exptl_crystal_density_meas 1.78(2)
_exptl_crystal_density_method 'flotation in CCl~4~ and C~2~H~4~Br~2~'
_exptl_crystal_description parallelepiped
_exptl_crystal_F_000 832
_exptl_crystal_size_max 0.400
_exptl_crystal_size_mid 0.375
_exptl_crystal_size_min 0.275
_refine_diff_density_max 0.317
_refine_diff_density_min -0.619
_refine_ls_abs_structure_details 'Flack (1983)'
_refine_ls_abs_structure_Flack -0.015(15)
_refine_ls_extinction_method none
_refine_ls_goodness_of_fit_ref 0.949
_refine_ls_hydrogen_treatment constr
_refine_ls_matrix_type full
_refine_ls_number_parameters 155
_refine_ls_number_reflns 2335
_refine_ls_number_restraints 1
_refine_ls_restrained_S_all 0.949
_refine_ls_R_factor_all 0.1048
_refine_ls_R_factor_gt 0.0305
_refine_ls_shift/su_max <0.001
_refine_ls_shift/su_mean 0.000
_refine_ls_structure_factor_coef Fsqd
_refine_ls_weighting_details 'calc w = 1/[\s^2^(Fo^2^)+(0.0339P)^2^] where P = (Fo^2^+2Fc^2^)/3'
_refine_ls_weighting_scheme calc
_refine_ls_wR_factor_gt 0.0622
_refine_ls_wR_factor_ref 0.0759
_reflns_number_gt 1330
_reflns_number_total 2335
_reflns_threshold_expression I>2\s(I)
_cod_data_source_file dn6082.cif
_cod_data_source_block I
_cod_database_code 2202608
_cod_database_fobs_code 2202608

loop_
_symmetry_equiv_pos_as_xyz
'x, y, z'
'-x, -y, z+1/2'
'-y, x, z+3/4'
'y, -x, z+1/4'

loop_
_atom_site_label
_atom_site_fract_x
_atom_site_fract_y
_atom_site_fract_z
_atom_site_U_iso_or_equiv
_atom_site_adp_type
_atom_site_calc_flag
_atom_site_refinement_flags
_atom_site_occupancy
_atom_site_disorder_assembly
_atom_site_disorder_group
_atom_site_type_symbol
Zn 0.46447(8) 0.59027(7) 0.10001(2) 0.04035(15) Uani d . 1 . . Zn
Br1 0.76449(8) 0.67589(10) 0.10419(3) 0.0628(2) Uani d . 1 . . Br
Br2 0.28072(10) 0.64166(12) 0.16672(3) 0.0732(2) Uani d . 1 . . Br
O2 0.4092(6) 1.3516(5) 0.07407(16) 0.0531(11) Uani d . 1 . . O
C2 0.3939(8) 1.2039(7) 0.09339(19) 0.0415(14) Uani d . 1 . . C
N3 0.2741(7) 1.0892(6) 0.07562(17) 0.0430(11) Uani d . 1 . . N
H3 0.2697 0.9837 0.0876 0.087(6) Uiso calc R 1 . . H
C1 0.5041(11) 1.1457(9) 0.1345(3) 0.0646(19) Uani d . 1 . . C
H11 0.5029 1.0179 0.1365 0.087(6) Uiso calc R 1 . . H
H12 0.4563 1.1951 0.1635 0.087(6) Uiso calc R 1 . . H
H13 0.6244 1.1865 0.1302 0.087(6) Uiso calc R 1 . . H
C4 0.1507(7) 1.1333(7) 0.0370(2) 0.0429(12) Uani d . 1 . . C
H4 0.2092 1.2174 0.0152 0.087(6) Uiso calc R 1 . . H
C5 -0.0163(10) 1.2213(10) 0.0575(3) 0.0691(19) Uani d . 1 . . C
H51 -0.0715 1.1421 0.0806 0.087(6) Uiso calc R 1 . . H
H52 0.0162 1.3307 0.0738 0.087(6) Uiso calc R 1 . . H
C6 -0.1470(11) 1.2622(12) 0.0179(3) 0.084(3) Uani d . 1 . . C
H61 -0.2531 1.3164 0.0314 0.087(6) Uiso calc R 1 . . H
H62 -0.0938 1.3470 -0.0041 0.087(6) Uiso calc R 1 . . H
C7 -0.1980(11) 1.0963(12) -0.0088(3) 0.081(2) Uani d . 1 . . C
H71 -0.2791 1.1270 -0.0346 0.087(6) Uiso calc R 1 . . H
H72 -0.2595 1.0153 0.0127 0.087(6) Uiso calc R 1 . . H
C8 -0.0331(9) 1.0034(11) -0.0295(3) 0.0604(18) Uani d . 1 . . C
H81 -0.0687 0.8925 -0.0447 0.087(6) Uiso calc R 1 . . H
H82 0.0203 1.0790 -0.0538 0.087(6) Uiso calc R 1 . . H
C9 0.1040(8) 0.9645(7) 0.0093(2) 0.0416(13) Uani d . 1 . . C
H9 0.0533 0.8773 0.0316 0.087(6) Uiso calc R 1 . . H
N10 0.2617(6) 0.8851(6) -0.01365(18) 0.0449(11) Uani d . 1 . . N
H10 0.2864 0.9164 -0.0425 0.087(6) Uiso calc R 1 . . H
C12 0.5190(9) 0.6932(10) -0.0194(3) 0.0638(18) Uani d . 1 . . C
H121 0.5204 0.7424 -0.0511 0.087(6) Uiso calc R 1 . . H
H122 0.5066 0.5659 -0.0212 0.087(6) Uiso calc R 1 . . H
H123 0.6286 0.7222 -0.0034 0.087(6) Uiso calc R 1 . . H
C11 0.3679(7) 0.7683(7) 0.0076(2) 0.0402(13) Uani d . 1 . . C
O11 0.3348(6) 0.7240(5) 0.05029(16) 0.0509(10) Uani d . 1 . . O

loop_
_atom_site_aniso_label
_atom_site_aniso_U_11
_atom_site_aniso_U_22
_atom_site_aniso_U_33
_atom_site_aniso_U_12
_atom_site_aniso_U_13
_atom_site_aniso_U_23
Zn 0.0461(3) 0.0310(3) 0.0440(3) 0.0021(3) -0.0011(3) 0.0009(3)
Br1 0.0494(3) 0.0751(4) 0.0640(4) -0.0129(3) -0.0024(3) -0.0017(4)
Br2 0.0617(4) 0.1008(6) 0.0572(4) 0.0182(4) 0.0131(4) -0.0070(4)
O2 0.072(3) 0.034(2) 0.054(3) -0.0114(19) 0.001(2) -0.0018(18)
C2 0.053(3) 0.028(2) 0.043(4) 0.001(2) 0.006(3) -0.008(2)
N3 0.061(3) 0.024(2) 0.044(3) 0.001(2) -0.001(2) -0.0004(19)
C1 0.089(5) 0.048(4) 0.056(4) 0.004(4) -0.020(4) -0.008(3)
C4 0.047(3) 0.034(3) 0.048(3) 0.004(2) 0.000(3) 0.001(2)
C5 0.064(4) 0.071(5) 0.073(5) 0.026(4) 0.010(4) 0.000(4)
C6 0.062(4) 0.080(6) 0.109(7) 0.024(4) -0.003(5) 0.009(5)
C7 0.060(5) 0.093(6) 0.090(7) 0.002(4) -0.016(4) 0.014(5)
C8 0.050(4) 0.063(4) 0.069(5) 0.005(3) -0.018(3) 0.002(3)
C9 0.046(3) 0.037(3) 0.042(3) -0.002(2) 0.001(2) 0.005(2)
N10 0.053(3) 0.044(2) 0.038(3) 0.005(2) -0.003(2) 0.004(2)
C12 0.061(4) 0.068(4) 0.063(4) 0.018(3) -0.010(3) -0.020(4)
C11 0.042(3) 0.035(3) 0.044(3) 0.002(2) -0.007(2) -0.008(2)
O11 0.059(3) 0.042(2) 0.051(3) 0.0040(19) -0.007(2) 0.0152(19)

loop_
_atom_type_symbol
_atom_type_description
_atom_type_scat_dispersion_real
_atom_type_scat_dispersion_imag
_atom_type_scat_source
C C 0.0033 0.0016 'International Tables Vol C Tables 4.2.6.8 and 6.1.1.4'
H H 0.0000 0.0000 'International Tables Vol C Tables 4.2.6.8 and 6.1.1.4'
N N 0.0061 0.0033 'International Tables Vol C Tables 4.2.6.8 and 6.1.1.4'
O O 0.0106 0.0060 'International Tables Vol C Tables 4.2.6.8 and 6.1.1.4'
Zn Zn 0.2839 1.4301 'International Tables Vol C Tables 4.2.6.8 and 6.1.1.4'
Br Br -0.2901 2.4595 'International Tables Vol C Tables 4.2.6.8 and 6.1.1.4'

loop_
_geom_angle_atom_site_label_1
_geom_angle_atom_site_label_2
_geom_angle_atom_site_label_3
_geom_angle_site_symmetry_1
_geom_angle_site_symmetry_3
_geom_angle
_geom_angle_publ_flag
O11 Zn O2 . 1_545 95.67(18) yes
O11 Zn Br1 . . 111.69(13) yes
O2 Zn Br1 1_545 . 117.92(14) yes
O11 Zn Br2 . . 100.76(14) yes
O2 Zn Br2 1_545 . 108.47(14) yes
Br1 Zn Br2 . . 118.59(4) yes
O11 Zn Zn . 1_565 59.41(13) ?
O2 Zn Zn 1_545 1_565 154.99(13) ?
Br1 Zn Zn . 1_565 74.09(2) ?
Br2 Zn Zn . 1_565 80.56(3) ?
C2 O2 Zn . 1_565 132.1(4) yes
O2 C2 N3 . . 118.4(5) ?
O2 C2 C1 . . 123.4(5) ?
N3 C2 C1 . . 118.2(5) ?
C2 N3 C4 . . 123.6(4) ?
C2 N3 H3 . . 118.2 ?
C4 N3 H3 . . 118.2 ?
C2 C1 H11 . . 109.5 ?
C2 C1 H12 . . 109.5 ?
H11 C1 H12 . . 109.5 ?
C2 C1 H13 . . 109.5 ?
H11 C1 H13 . . 109.5 ?
H12 C1 H13 . . 109.5 ?
N3 C4 C5 . . 109.8(5) ?
N3 C4 C9 . . 109.5(4) ?
C5 C4 C9 . . 111.2(5) ?
N3 C4 H4 . . 108.8 ?
C5 C4 H4 . . 108.8 ?
C9 C4 H4 . . 108.8 ?
C6 C5 C4 . . 110.1(6) ?
C6 C5 H51 . . 109.6 ?
C4 C5 H51 . . 109.6 ?
C6 C5 H52 . . 109.6 ?
C4 C5 H52 . . 109.6 ?
H51 C5 H52 . . 108.1 ?
C7 C6 C5 . . 111.2(6) ?
C7 C6 H61 . . 109.4 ?
C5 C6 H61 . . 109.4 ?
C7 C6 H62 . . 109.4 ?
C5 C6 H62 . . 109.4 ?
H61 C6 H62 . . 108.0 ?
C6 C7 C8 . . 111.0(7) ?
C6 C7 H71 . . 109.4 ?
C8 C7 H71 . . 109.4 ?
C6 C7 H72 . . 109.4 ?
C8 C7 H72 . . 109.4 ?
H71 C7 H72 . . 108.0 ?
C9 C8 C7 . . 111.3(6) ?
C9 C8 H81 . . 109.4 ?
C7 C8 H81 . . 109.4 ?
C9 C8 H82 . . 109.4 ?
C7 C8 H82 . . 109.4 ?
H81 C8 H82 . . 108.0 ?
N10 C9 C8 . . 108.1(5) ?
N10 C9 C4 . . 111.9(5) ?
C8 C9 C4 . . 111.0(5) ?
N10 C9 H9 . . 108.6 ?
C8 C9 H9 . . 108.6 ?
C4 C9 H9 . . 108.6 ?
C11 N10 C9 . . 123.8(5) ?
C11 N10 H10 . . 118.1 ?
C9 N10 H10 . . 118.1 ?
C11 C12 H121 . . 109.5 ?
C11 C12 H122 . . 109.5 ?
H121 C12 H122 . . 109.5 ?
C11 C12 H123 . . 109.5 ?
H121 C12 H123 . . 109.5 ?
H122 C12 H123 . . 109.5 ?
O11 C11 N10 . . 118.6(5) ?
O11 C11 C12 . . 122.3(6) ?
N10 C11 C12 . . 119.1(6) ?
C11 O11 Zn1 . . 134.7(4) yes

loop_
_geom_bond_atom_site_label_1
_geom_bond_atom_site_label_2
_geom_bond_site_symmetry_2
_geom_bond_distance
_geom_bond_publ_flag
Zn O11 . 1.970(4) yes
Zn O2 1_545 1.974(4) yes
Zn Br1 . 2.3416(11) yes
Zn Br2 . 2.3495(10) yes
Zn Zn 1_565 7.496(2) yes
O2 C2 . 1.237(7) yes
C2 N3 . 1.339(7) ?
C2 C1 . 1.480(9) ?
N3 C4 . 1.460(7) ?
N3 H3 . 0.8600 ?
C1 H11 . 0.9600 ?
C1 H12 . 0.9600 ?
C1 H13 . 0.9600 ?
C4 C5 . 1.527(8) ?
C4 C9 . 1.524(8) ?
C4 H4 . 0.9800 ?
C5 C6 . 1.509(11) ?
C5 H51 . 0.9700 ?
C5 H52 . 0.9700 ?
C6 C7 . 1.500(12) ?
C6 H61 . 0.9700 ?
C6 H62 . 0.9700 ?
C7 C8 . 1.532(11) ?
C7 H71 . 0.9700 ?
C7 H72 . 0.9700 ?
C8 C9 . 1.522(8) ?
C8 H81 . 0.9700 ?
C8 H82 . 0.9700 ?
C9 N10 . 1.470(8) ?
C9 H9 . 0.9800 ?
N10 C11 . 1.324(7) ?
N10 H10 . 0.8600 ?
C12 C11 . 1.472(8) ?
C12 H121 . 0.9600 ?
C12 H122 . 0.9600 ?
C12 H123 . 0.9600 ?
C11 O11 . 1.264(7) yes

loop_
_geom_hbond_atom_site_label_D
_geom_hbond_atom_site_label_H
_geom_hbond_atom_site_label_A
_geom_hbond_distance_DH
_geom_hbond_distance_HA
_geom_hbond_distance_DA
_geom_hbond_angle_DHA
N3 H3 O11 0.86 2.26 2.864(6) 127
